data_7124230
loop_
_publ_author_name
'Pahari, Goutam'
'Bhattacharya, Biswajit'
'Reddy, C. Malla'
'Ghoshal, Debajyoti'

_publ_section_title
;
 A reversible photochemical solid-state transformation in an
 interpenetrated 3D metal--organic framework with mechanical softness
;
_journal_name_full 'Chemical Communications'
_journal_paper_doi 10.1039/C9CC04765D
_journal_year 2019
_chemical_formula_sum 'C38 H37 Cd2 N4 O8'
_chemical_formula_weight 902.51
_space_group_crystal_system monoclinic
_space_group_IT_number 14
_space_group_name_Hall '-P 2ybc'
_space_group_name_H-M_alt 'P 1 21/c 1'
_symmetry_space_group_name_Hall '-P 2ybc'
_symmetry_space_group_name_H-M 'P 1 21/c 1'
_atom_sites_solution_hydrogens geom
_audit_creation_method SHELXL-2016/6
_audit_update_record
;
2019-08-05 deposited with the CCDC.    2019-09-23 downloaded from the CCDC.
;
_cell_angle_alpha 90
_cell_angle_beta 94.278(2)
_cell_angle_gamma 90
_cell_formula_units_Z 4
_cell_length_a 13.9867(5)
_cell_length_b 15.7579(5)
_cell_length_c 17.0260(5)
_cell_measurement_reflns_used 250
_cell_measurement_temperature 298(2)
_cell_measurement_theta_max 27.7
_cell_measurement_theta_min 1.5
_cell_volume 3742.1(2)
_computing_cell_refinement 'SMART APEX II'
_computing_data_collection 'SMART APEX II (BRUKER,2010)'
_computing_data_reduction 'SAINT (BRUKER,2000)'
_computing_molecular_graphics 'Ortep-3v2 for windows (Farrugia,1997)'
_computing_publication_material 'PLATON (Spek, 2008)'
_computing_structure_refinement 'SHELXL-2016/6 (Sheldrick, 2016)'
_computing_structure_solution 'SHELXL-2016/6 (Sheldrick, 2016)'
_diffrn_ambient_temperature 298(2)
_diffrn_measured_fraction_theta_full 1.000
_diffrn_measured_fraction_theta_max 0.993
_diffrn_measurement_device_type 'CCD area detector'
_diffrn_measurement_method 'phi and omega scans'
_diffrn_radiation_type MoK\a
_diffrn_radiation_wavelength 0.71073
_diffrn_reflns_av_R_equivalents 0.0384
_diffrn_reflns_av_unetI/netI 0.0331
_diffrn_reflns_Laue_measured_fraction_full 1.000
_diffrn_reflns_Laue_measured_fraction_max 0.993
_diffrn_reflns_limit_h_max 18
_diffrn_reflns_limit_h_min -16
_diffrn_reflns_limit_k_max 20
_diffrn_reflns_limit_k_min -20
_diffrn_reflns_limit_l_max 22
_diffrn_reflns_limit_l_min -22
_diffrn_reflns_number 57847
_diffrn_reflns_point_group_measured_fraction_full 1.000
_diffrn_reflns_point_group_measured_fraction_max 0.993
_diffrn_reflns_theta_full 25.242
_diffrn_reflns_theta_max 27.699
_diffrn_reflns_theta_min 1.460
_diffrn_source 'fine-focus sealed tube'
_exptl_absorpt_coefficient_mu 1.193
_exptl_absorpt_correction_T_max 0.9843
_exptl_absorpt_correction_T_min 0.8789
_exptl_absorpt_correction_type multi-scan
_exptl_absorpt_process_details
;
'XPREP' - A PROGRAM DATA PREPARATION & RECIPROCAL 
SPACE EXPLORATION,
Bruker Analytical X-ray Systems, 1997
;
_exptl_crystal_colour White
_exptl_crystal_density_diffrn 1.602
_exptl_crystal_density_method 'not measured'
_exptl_crystal_description Linear
_exptl_crystal_F_000 1812
_exptl_crystal_size_max 0.20
_exptl_crystal_size_mid 0.10
_exptl_crystal_size_min 0.10
_refine_diff_density_max 1.591
_refine_diff_density_min -1.121
_refine_diff_density_rms 0.092
_refine_ls_extinction_method none
_refine_ls_goodness_of_fit_ref 1.045
_refine_ls_hydrogen_treatment constr
_refine_ls_matrix_type full
_refine_ls_number_parameters 478
_refine_ls_number_reflns 8717
_refine_ls_number_restraints 0
_refine_ls_restrained_S_all 1.045
_refine_ls_R_factor_all 0.0604
_refine_ls_R_factor_gt 0.0423
_refine_ls_shift/su_max 0.001
_refine_ls_shift/su_mean 0.000
_refine_ls_structure_factor_coef Fsqd
_refine_ls_weighting_details 'w=1/[\s^2^(Fo^2^)+(0.0423P)^2^+5.5618P] where P=(Fo^2^+2Fc^2^)/3'
_refine_ls_weighting_scheme calc
_refine_ls_wR_factor_gt 0.0965
_refine_ls_wR_factor_ref 0.1059
_reflns_Friedel_coverage 0.000
_reflns_number_gt 6574
_reflns_number_total 8717
_reflns_threshold_expression 'I > 2\s(I)'
_cod_data_source_file c9cc04765d2.cif
_cod_data_source_block DG1'
_cod_database_code 7124230
_shelx_shelxl_version_number 2016/6
_shelx_space_group_comment
;
The symmetry employed for this shelxl refinement is uniquely defined
by the following loop, which should always be used as a source of
symmetry information in preference to the above space-group names.
They are only intended as comments.
;

loop_
_space_group_symop_operation_xyz
'x, y, z'
'-x, y+1/2, -z+1/2'
'-x, -y, -z'
'x, -y-1/2, z-1/2'

loop_
_atom_site_label
_atom_site_type_symbol
_atom_site_fract_x
_atom_site_fract_y
_atom_site_fract_z
_atom_site_U_iso_or_equiv
_atom_site_adp_type
_atom_site_occupancy
_atom_site_site_symmetry_order
_atom_site_calc_flag
_atom_site_refinement_flags_posn
_atom_site_refinement_flags_adp
_atom_site_refinement_flags_occupancy
Cd1 Cd 0.01898(2) 0.10754(2) 0.95485(2) 0.03006(8) Uani 1 1 d . . .
Cd2 Cd -0.49111(2) 0.10623(2) 0.58130(2) 0.03831(9) Uani 1 1 d . . .
O1 O 0.0165(2) 0.14563(18) 0.81404(15) 0.0518(8) Uani 1 1 d . . .
O7 O -0.5209(2) -0.3615(2) 0.77991(18) 0.0554(8) Uani 1 1 d . . .
N4 N 0.3422(2) 0.1100(2) 0.5926(2) 0.0440(8) Uani 1 1 d . . .
O2 O 0.0578(2) 0.23722(18) 0.90654(15) 0.0548(8) Uani 1 1 d . . .
N1 N -0.1475(2) 0.1313(2) 0.9489(2) 0.0424(8) Uani 1 1 d . . .
O6 O -0.4776(2) -0.1595(2) 0.54430(18) 0.0603(8) Uani 1 1 d . . .
N2 N -0.8139(2) 0.0835(2) 0.95587(19) 0.0428(8) Uani 1 1 d . . .
O5 O -0.5122(3) -0.0348(3) 0.5833(4) 0.140(2) Uani 1 1 d . . .
N3 N -0.3265(2) 0.0949(2) 0.5809(2) 0.0431(8) Uani 1 1 d . . .
C20 C -0.4716(3) -0.1018(3) 0.5929(3) 0.0465(10) Uani 1 1 d . . .
C33 C 0.0425(3) 0.1142(2) 0.6227(2) 0.0384(9) Uani 1 1 d . . .
H33 H 0.023577 0.115422 0.673872 0.046 Uiso 1 1 calc R U .
C17 C -0.7554(3) 0.1354(3) 0.9977(3) 0.0511(11) Uani 1 1 d . . .
H17 H -0.781626 0.171832 1.033293 0.061 Uiso 1 1 calc R U .
C37 C 0.2797(3) 0.1397(3) 0.5361(3) 0.0493(10) Uani 1 1 d . . .
H37 H 0.303066 0.158912 0.489607 0.059 Uiso 1 1 calc R U .
C38 C 0.1824(3) 0.1432(3) 0.5432(2) 0.0452(10) Uani 1 1 d . . .
H38 H 0.141699 0.163932 0.501988 0.054 Uiso 1 1 calc R U .
C1 C 0.0455(3) 0.2169(2) 0.8352(2) 0.0398(9) Uani 1 1 d . . .
C29 C -0.1277(3) 0.1043(3) 0.5729(2) 0.0415(9) Uani 1 1 d . . .
C34 C 0.1456(3) 0.1159(2) 0.6118(2) 0.0374(9) Uani 1 1 d . . .
C2 C 0.0690(3) 0.2837(3) 0.7743(2) 0.0447(10) Uani 1 1 d . . .
H2A H 0.130874 0.308608 0.790068 0.054 Uiso 1 1 calc R U .
H2B H 0.074107 0.255941 0.723941 0.054 Uiso 1 1 calc R U .
C28 C -0.1700(3) 0.1115(3) 0.6444(2) 0.0457(10) Uani 1 1 d . . .
H28 H -0.132176 0.119140 0.691096 0.055 Uiso 1 1 calc R U .
C15 C -0.6157(3) 0.0856(3) 0.9392(2) 0.0441(10) Uani 1 1 d . . .
C27 C -0.2680(3) 0.1072(3) 0.6450(3) 0.0476(10) Uani 1 1 d . . .
H27 H -0.294869 0.113119 0.693047 0.057 Uiso 1 1 calc R U .
C13 C -0.4481(3) 0.1357(3) 0.9678(3) 0.0521(11) Uani 1 1 d . . .
H13 H -0.470007 0.172491 1.005173 0.063 Uiso 1 1 calc R U .
C32 C -0.0241(3) 0.1111(3) 0.5651(3) 0.0482(11) Uani 1 1 d . . .
H32 H -0.004199 0.113440 0.514266 0.058 Uiso 1 1 calc R U .
C36 C 0.3065(3) 0.0856(3) 0.6593(3) 0.0515(11) Uani 1 1 d . . .
H36 H 0.348818 0.065391 0.699709 0.062 Uiso 1 1 calc R U .
C18 C -0.7735(3) 0.0321(3) 0.9060(3) 0.0541(11) Uani 1 1 d . . .
H18 H -0.812524 -0.005466 0.876297 0.065 Uiso 1 1 calc R U .
C3 C -0.0048(4) 0.3540(3) 0.7640(2) 0.0514(12) Uani 1 1 d . . .
C35 C 0.2103(3) 0.0886(3) 0.6718(3) 0.0489(11) Uani 1 1 d . . .
H35 H 0.189142 0.072337 0.720107 0.059 Uiso 1 1 calc R U .
C6 C 0.0317(4) 0.4227(3) 0.7065(2) 0.0587(14) Uani 1 1 d . . .
H6A H -0.005085 0.474057 0.713009 0.070 Uiso 1 1 calc R U .
H6B H 0.097831 0.435522 0.723570 0.070 Uiso 1 1 calc R U .
C31 C -0.2859(3) 0.0860(3) 0.5134(3) 0.0539(12) Uani 1 1 d . . .
H31 H -0.325225 0.075709 0.467932 0.065 Uiso 1 1 calc R U .
C16 C -0.6583(3) 0.1383(3) 0.9914(3) 0.0551(12) Uani 1 1 d . . .
H16 H -0.620770 0.176005 1.022358 0.066 Uiso 1 1 calc R U .
C26 C -0.5169(3) -0.2842(4) 0.7952(3) 0.0563(12) Uani 1 1 d . . .
C9 C -0.3033(3) 0.0940(4) 0.8972(3) 0.0674(15) Uani 1 1 d . . .
H9 H -0.341555 0.066325 0.858114 0.081 Uiso 1 1 calc R U .
C30 C -0.1889(3) 0.0912(3) 0.5072(3) 0.0554(12) Uani 1 1 d . . .
H30 H -0.164429 0.085891 0.458144 0.066 Uiso 1 1 calc R U .
C11 C -0.2831(3) 0.1770(3) 1.0117(3) 0.0577(12) Uani 1 1 d . . .
H11 H -0.307417 0.207131 1.052724 0.069 Uiso 1 1 calc R U .
C14 C -0.5126(3) 0.0875(3) 0.9285(3) 0.0565(12) Uani 1 1 d . . .
H14 H -0.490574 0.051405 0.890568 0.068 Uiso 1 1 calc R U .
C22 C -0.4243(4) -0.1655(3) 0.7322(3) 0.0673(15) Uani 1 1 d . . .
C10 C -0.3446(3) 0.1361(3) 0.9574(3) 0.0474(10) Uani 1 1 d . . .
C12 C -0.1873(3) 0.1734(3) 1.0054(3) 0.0535(11) Uani 1 1 d . . .
H12 H -0.147356 0.201846 1.042755 0.064 Uiso 1 1 calc R U .
C8 C -0.2065(3) 0.0934(3) 0.8957(3) 0.0625(14) Uani 1 1 d . . .
H8 H -0.180055 0.064683 0.854846 0.075 Uiso 1 1 calc R U .
C19 C -0.6772(3) 0.0318(3) 0.8963(3) 0.0583(12) Uani 1 1 d . . .
H19 H -0.653006 -0.005211 0.860129 0.070 Uiso 1 1 calc R U .
C4 C -0.0191(6) 0.3984(3) 0.8409(3) 0.109(3) Uani 1 1 d . . .
H4A H -0.066137 0.442414 0.832196 0.163 Uiso 1 1 calc R U .
H4B H -0.040650 0.358186 0.878086 0.163 Uiso 1 1 calc R U .
H4C H 0.040540 0.422881 0.861407 0.163 Uiso 1 1 calc R U .
C5 C -0.1020(4) 0.3169(4) 0.7316(3) 0.0838(18) Uani 1 1 d . . .
H5A H -0.094147 0.288377 0.682673 0.126 Uiso 1 1 calc R U .
H5B H -0.124413 0.277197 0.768887 0.126 Uiso 1 1 calc R U .
H5C H -0.147778 0.361918 0.723147 0.126 Uiso 1 1 calc R U .
C25 C -0.5047(5) -0.2213(5) 0.7288(3) 0.111(3) Uani 1 1 d . . .
H25A H -0.503650 -0.253713 0.680443 0.133 Uiso 1 1 calc R U .
H25B H -0.561961 -0.186356 0.723853 0.133 Uiso 1 1 calc R U .
C21 C -0.4072(6) -0.1117(5) 0.6659(4) 0.136(4) Uani 1 1 d . . .
H21A H -0.345689 -0.129151 0.648636 0.163 Uiso 1 1 calc R U .
H21B H -0.398035 -0.054986 0.687274 0.163 Uiso 1 1 calc R U .
O4 O 0.0068(2) 0.46434(16) 0.57416(13) 0.0410(7) Uani 1 1 d . . .
O3 O 0.0434(2) 0.33236(17) 0.59403(15) 0.0531(8) Uani 1 1 d . . .
C7 C 0.0276(3) 0.4029(2) 0.62004(19) 0.0303(8) Uani 1 1 d . . .
O8 O -0.5222(3) -0.2564(2) 0.86393(19) 0.0675(9) Uani 1 1 d . . .
C24 C -0.3517(7) -0.1666(7) 0.7965(4) 0.195(6) Uani 1 1 d . . .
H24A H -0.304012 -0.124495 0.787723 0.292 Uiso 1 1 calc R U .
H24B H -0.380294 -0.154434 0.844733 0.292 Uiso 1 1 calc R U .
H24C H -0.322177 -0.221620 0.799874 0.292 Uiso 1 1 calc R U .
C23B C -0.3615(7) -0.2424(8) 0.6849(7) 0.077(3) Uani 0.5 1 d . . P
C23A C -0.4806(12) -0.0895(7) 0.7790(7) 0.098(5) Uani 0.5 1 d . . P

loop_
_atom_site_aniso_label
_atom_site_aniso_U_11
_atom_site_aniso_U_22
_atom_site_aniso_U_33
_atom_site_aniso_U_23
_atom_site_aniso_U_13
_atom_site_aniso_U_12
Cd1 0.03667(16) 0.02943(14) 0.02425(13) 0.00358(10) 0.00352(10) -0.00442(11)
Cd2 0.02084(14) 0.05122(19) 0.04306(17) -0.00264(13) 0.00366(11) 0.00022(12)
O1 0.087(2) 0.0349(15) 0.0338(15) 0.0037(12) 0.0069(14) -0.0087(15)
O7 0.0439(18) 0.073(2) 0.0494(18) 0.0034(16) 0.0035(14) -0.0090(16)
N4 0.0214(16) 0.056(2) 0.055(2) 0.0051(17) 0.0047(14) 0.0010(15)
O2 0.090(2) 0.0418(16) 0.0317(14) 0.0083(12) 0.0016(14) -0.0150(16)
N1 0.0410(19) 0.0435(19) 0.0420(18) -0.0008(15) -0.0010(15) 0.0032(15)
O6 0.062(2) 0.068(2) 0.0502(18) -0.0087(16) 0.0000(15) 0.0036(17)
N2 0.0383(19) 0.049(2) 0.0418(19) -0.0017(15) 0.0085(15) -0.0065(15)
O5 0.051(2) 0.051(2) 0.309(8) -0.028(3) -0.044(3) 0.003(2)
N3 0.0226(16) 0.060(2) 0.047(2) -0.0069(16) 0.0053(14) -0.0006(15)
C20 0.039(2) 0.050(3) 0.052(3) 0.009(2) 0.0106(19) -0.012(2)
C33 0.0285(19) 0.044(2) 0.043(2) -0.0017(17) 0.0072(16) -0.0023(17)
C17 0.041(2) 0.058(3) 0.055(3) -0.016(2) 0.009(2) -0.004(2)
C37 0.035(2) 0.064(3) 0.050(2) 0.009(2) 0.0042(18) 0.001(2)
C38 0.026(2) 0.058(3) 0.051(2) 0.008(2) -0.0007(17) 0.0052(18)
C1 0.052(2) 0.037(2) 0.0318(19) 0.0085(16) 0.0062(17) 0.0026(18)
C29 0.0234(18) 0.049(2) 0.052(2) -0.0031(19) 0.0063(16) -0.0018(17)
C34 0.0242(18) 0.037(2) 0.052(2) -0.0031(17) 0.0036(16) -0.0034(15)
C2 0.055(3) 0.042(2) 0.038(2) 0.0126(18) 0.0147(18) 0.0021(19)
C28 0.030(2) 0.064(3) 0.043(2) -0.006(2) -0.0025(16) -0.0018(19)
C15 0.037(2) 0.052(3) 0.043(2) 0.0008(19) 0.0036(17) 0.0031(19)
C27 0.026(2) 0.070(3) 0.047(2) -0.003(2) 0.0061(17) 0.0005(19)
C13 0.038(2) 0.060(3) 0.058(3) -0.004(2) 0.007(2) 0.007(2)
C32 0.029(2) 0.073(3) 0.043(2) -0.002(2) 0.0072(17) -0.002(2)
C36 0.026(2) 0.069(3) 0.059(3) 0.016(2) -0.0029(18) -0.0036(19)
C18 0.042(3) 0.059(3) 0.061(3) -0.019(2) 0.006(2) -0.014(2)
C3 0.087(4) 0.041(2) 0.027(2) 0.0017(17) 0.012(2) 0.012(2)
C35 0.030(2) 0.068(3) 0.049(2) 0.013(2) 0.0032(17) -0.0077(19)
C6 0.120(4) 0.029(2) 0.026(2) 0.0039(16) 0.001(2) 0.000(2)
C31 0.028(2) 0.081(3) 0.052(3) -0.016(2) 0.0032(18) -0.002(2)
C16 0.038(2) 0.070(3) 0.058(3) -0.021(2) 0.006(2) -0.005(2)
C26 0.042(3) 0.081(4) 0.046(3) 0.015(2) 0.0012(19) -0.014(2)
C9 0.043(3) 0.102(4) 0.057(3) -0.035(3) -0.003(2) 0.001(3)
C30 0.031(2) 0.091(4) 0.045(2) -0.015(2) 0.0095(18) -0.003(2)
C11 0.049(3) 0.066(3) 0.057(3) -0.023(2) 0.001(2) 0.012(2)
C14 0.038(2) 0.068(3) 0.065(3) -0.012(2) 0.008(2) 0.007(2)
C22 0.076(4) 0.069(3) 0.054(3) 0.018(2) -0.012(2) -0.027(3)
C10 0.034(2) 0.055(3) 0.053(3) -0.001(2) 0.0002(18) 0.0062(19)
C12 0.040(2) 0.058(3) 0.061(3) -0.019(2) -0.007(2) 0.009(2)
C8 0.039(3) 0.095(4) 0.053(3) -0.027(3) 0.001(2) 0.007(2)
C19 0.050(3) 0.059(3) 0.068(3) -0.021(2) 0.018(2) -0.006(2)
C4 0.227(9) 0.066(4) 0.038(3) 0.011(2) 0.047(4) 0.056(4)
C5 0.059(3) 0.108(5) 0.085(4) 0.042(4) 0.005(3) 0.006(3)
C25 0.134(6) 0.135(6) 0.059(3) 0.041(4) -0.020(4) -0.075(5)
C21 0.158(7) 0.185(8) 0.058(4) 0.048(4) -0.039(4) -0.119(6)
O4 0.0660(19) 0.0321(14) 0.0246(12) 0.0061(10) 0.0027(12) 0.0070(13)
O3 0.097(2) 0.0312(15) 0.0325(14) -0.0007(12) 0.0117(15) 0.0124(15)
C7 0.037(2) 0.0308(19) 0.0237(16) 0.0047(14) 0.0039(14) 0.0008(15)
O8 0.085(3) 0.065(2) 0.054(2) 0.0104(17) 0.0116(17) -0.0008(19)
C24 0.197(10) 0.307(14) 0.069(5) 0.070(7) -0.059(5) -0.167(10)
C23B 0.057(6) 0.095(9) 0.081(8) 0.021(6) 0.016(5) 0.012(6)
C23A 0.169(14) 0.054(7) 0.081(8) -0.022(6) 0.074(9) -0.001(7)

loop_
_atom_type_symbol
_atom_type_description
_atom_type_scat_dispersion_real
_atom_type_scat_dispersion_imag
_atom_type_scat_source
C C 0.0033 0.0016 'International Tables Vol C Tables 4.2.6.8 and 6.1.1.4'
H H 0.0000 0.0000 'International Tables Vol C Tables 4.2.6.8 and 6.1.1.4'
N N 0.0061 0.0033 'International Tables Vol C Tables 4.2.6.8 and 6.1.1.4'
O O 0.0106 0.0060 'International Tables Vol C Tables 4.2.6.8 and 6.1.1.4'
Cd Cd -0.8075 1.2024 'International Tables Vol C Tables 4.2.6.8 and 6.1.1.4'

loop_
_geom_angle_atom_site_label_1
_geom_angle_atom_site_label_2
_geom_angle_atom_site_label_3
_geom_angle
_geom_angle_site_symmetry_1
_geom_angle_site_symmetry_3
O2 Cd1 O4 145.77(9) . 2_546
O2 Cd1 O4 141.22(9) . 4_566
O4 Cd1 O4 72.29(9) 2_546 4_566
O2 Cd1 N1 95.92(12) . .
O4 Cd1 N1 90.43(11) 2_546 .
O4 Cd1 N1 88.78(11) 4_566 .
O2 Cd1 N2 83.40(12) . 1_655
O4 Cd1 N2 89.06(11) 2_546 1_655
O4 Cd1 N2 92.97(11) 4_566 1_655
N1 Cd1 N2 177.94(11) . 1_655
O2 Cd1 O1 54.49(9) . .
O4 Cd1 O1 92.22(9) 2_546 .
O4 Cd1 O1 164.29(9) 4_566 .
N1 Cd1 O1 88.68(11) . .
N2 Cd1 O1 89.34(11) 1_655 .
O2 Cd1 O3 89.05(9) . 4_566
O4 Cd1 O3 124.32(8) 2_546 4_566
O4 Cd1 O3 52.23(8) 4_566 4_566
N1 Cd1 O3 92.58(11) . 4_566
N2 Cd1 O3 89.36(11) 1_655 4_566
O1 Cd1 O3 143.40(9) . 4_566
O2 Cd1 C1 27.38(10) . .
O4 Cd1 C1 118.88(10) 2_546 .
O4 Cd1 C1 168.58(10) 4_566 .
N1 Cd1 C1 93.26(12) . .
N2 Cd1 C1 85.24(12) 1_655 .
O1 Cd1 C1 27.13(10) . .
O3 Cd1 C1 116.41(10) 4_566 .
O5 Cd2 O6 110.98(18) . 3_456
O5 Cd2 N3 93.22(13) . .
O6 Cd2 N3 98.38(12) 3_456 .
O5 Cd2 N4 83.76(14) . 1_455
O6 Cd2 N4 86.90(12) 3_456 1_455
N3 Cd2 N4 174.60(12) . 1_455
O5 Cd2 O8 155.5(2) . 2_456
O6 Cd2 O8 92.10(12) 3_456 2_456
N3 Cd2 O8 91.30(12) . 2_456
N4 Cd2 O8 89.65(12) 1_455 2_456
O5 Cd2 O7 101.2(2) . 2_456
O6 Cd2 O7 145.69(12) 3_456 2_456
N3 Cd2 O7 91.28(11) . 2_456
N4 Cd2 O7 84.93(11) 1_455 2_456
O8 Cd2 O7 54.64(12) 2_456 2_456
O5 Cd2 C26 128.0(2) . 2_456
O6 Cd2 C26 118.70(15) 3_456 2_456
N3 Cd2 C26 93.87(12) . 2_456
N4 Cd2 C26 84.53(13) 1_455 2_456
O8 Cd2 C26 27.54(14) 2_456 2_456
O7 Cd2 C26 27.29(13) 2_456 2_456
C1 O1 Cd1 87.5(2) . .
C26 O7 Cd2 90.2(3) . 2_446
C36 N4 C37 116.7(3) . .
C36 N4 Cd2 120.0(3) . 1_655
C37 N4 Cd2 123.3(3) . 1_655
C1 O2 Cd1 95.8(2) . .
C8 N1 C12 116.7(4) . .
C8 N1 Cd1 121.6(3) . .
C12 N1 Cd1 121.0(3) . .
C20 O6 Cd2 110.7(3) . 3_456
C17 N2 C18 116.3(4) . .
C17 N2 Cd1 118.3(3) . 1_455
C18 N2 Cd1 124.1(3) . 1_455
C20 O5 Cd2 144.0(3) . .
C31 N3 C27 116.7(3) . .
C31 N3 Cd2 120.2(3) . .
C27 N3 Cd2 122.7(3) . .
O5 C20 O6 123.4(5) . .
O5 C20 C21 117.1(6) . .
O6 C20 C21 119.4(5) . .
C32 C33 C34 124.1(4) . .
N2 C17 C16 123.6(4) . .
N4 C37 C38 123.3(4) . .
C37 C38 C34 119.7(4) . .
O1 C1 O2 122.1(3) . .
O1 C1 C2 120.6(3) . .
O2 C1 C2 117.4(4) . .
O1 C1 Cd1 65.3(2) . .
O2 C1 Cd1 56.80(19) . .
C2 C1 Cd1 173.4(3) . .
C30 C29 C28 116.3(4) . .
C30 C29 C32 119.8(4) . .
C28 C29 C32 123.9(4) . .
C38 C34 C35 117.2(4) . .
C38 C34 C33 123.0(4) . .
C35 C34 C33 119.8(4) . .
C3 C2 C1 113.7(3) . .
C27 C28 C29 119.4(4) . .
C19 C15 C16 115.3(4) . .
C19 C15 C14 121.8(4) . .
C16 C15 C14 122.8(4) . .
N3 C27 C28 123.7(4) . .
C14 C13 C10 125.6(4) . .
C33 C32 C29 126.2(4) . .
N4 C36 C35 123.7(4) . .
N2 C18 C19 123.3(4) . .
C4 C3 C2 111.8(4) . .
C4 C3 C5 108.4(5) . .
C2 C3 C5 109.8(4) . .
C4 C3 C6 106.9(4) . .
C2 C3 C6 109.0(4) . .
C5 C3 C6 110.9(4) . .
C36 C35 C34 119.2(4) . .
C7 C6 C3 118.6(3) . .
N3 C31 C30 123.4(4) . .
C17 C16 C15 120.5(4) . .
O7 C26 O8 122.0(4) . .
O7 C26 C25 119.2(5) . .
O8 C26 C25 118.8(5) . .
O7 C26 Cd2 62.5(2) . 2_446
O8 C26 Cd2 60.2(2) . 2_446
C25 C26 Cd2 171.1(4) . 2_446
C8 C9 C10 119.3(4) . .
C31 C30 C29 120.4(4) . .
C12 C11 C10 120.1(4) . .
C13 C14 C15 126.1(4) . .
C25 C22 C24 122.3(5) . .
C25 C22 C21 120.4(5) . .
C24 C22 C21 116.9(5) . .
C25 C22 C23A 93.6(7) . .
C24 C22 C23A 88.7(8) . .
C21 C22 C23A 93.7(6) . .
C25 C22 C23B 88.6(6) . .
C24 C22 C23B 89.5(7) . .
C21 C22 C23B 85.9(6) . .
C23A C22 C23B 177.6(8) . .
C11 C10 C9 116.6(4) . .
C11 C10 C13 119.5(4) . .
C9 C10 C13 123.8(4) . .
N1 C12 C11 123.4(4) . .
N1 C8 C9 123.9(4) . .
C18 C19 C15 120.9(4) . .
C22 C25 C26 120.3(5) . .
C22 C21 C20 126.1(5) . .
C7 O4 Cd1 153.7(2) . 2_556
C7 O4 Cd1 97.9(2) . 4_565
Cd1 O4 Cd1 107.71(9) 2_556 4_565
C7 O3 Cd1 89.1(2) . 4_565
O3 C7 O4 120.8(3) . .
O3 C7 C6 123.3(3) . .
O4 C7 C6 115.9(3) . .
C26 O8 Cd2 92.3(3) . 2_446

loop_
_geom_bond_atom_site_label_1
_geom_bond_atom_site_label_2
_geom_bond_distance
_geom_bond_site_symmetry_2
Cd1 O2 2.283(3) .
Cd1 O4 2.332(2) 2_546
Cd1 O4 2.343(2) 4_566
Cd1 N1 2.354(3) .
Cd1 N2 2.366(3) 1_655
Cd1 O1 2.469(3) .
Cd1 O3 2.551(3) 4_566
Cd1 C1 2.715(4) .
Cd2 O5 2.243(4) .
Cd2 O6 2.309(3) 3_456
Cd2 N3 2.309(3) .
Cd2 N4 2.355(3) 1_455
Cd2 O8 2.358(3) 2_456
Cd2 O7 2.411(3) 2_456
Cd2 C26 2.717(5) 2_456
O1 C1 1.239(5) .
O7 C26 1.246(6) .
N4 C36 1.330(5) .
N4 C37 1.335(5) .
O2 C1 1.255(4) .
N1 C8 1.320(5) .
N1 C12 1.326(5) .
O6 C20 1.228(5) .
N2 C17 1.327(5) .
N2 C18 1.329(5) .
O5 C20 1.204(5) .
N3 C31 1.327(5) .
N3 C27 1.329(5) .
C20 C21 1.488(7) .
C33 C32 1.301(6) .
C33 C34 1.468(5) .
C17 C16 1.371(6) .
C37 C38 1.375(5) .
C38 C34 1.380(6) .
C1 C2 1.531(5) .
C29 C30 1.373(6) .
C29 C28 1.396(6) .
C29 C32 1.469(5) .
C34 C35 1.382(5) .
C2 C3 1.515(6) .
C28 C27 1.372(5) .
C15 C19 1.379(6) .
C15 C16 1.383(6) .
C15 C14 1.467(6) .
C13 C14 1.322(6) .
C13 C10 1.471(6) .
C36 C35 1.379(5) .
C18 C19 1.369(6) .
C3 C4 1.511(6) .
C3 C5 1.543(7) .
C3 C6 1.571(6) .
C6 C7 1.501(5) .
C31 C30 1.370(6) .
C26 O8 1.257(6) .
C26 C25 1.522(7) .
C9 C8 1.357(6) .
C9 C10 1.383(6) .
C11 C12 1.353(6) .
C11 C10 1.375(6) .
C22 C25 1.425(7) .
C22 C24 1.437(8) .
C22 C21 1.446(7) .
C22 C23A 1.668(12) .
C22 C23B 1.730(13) .
O4 C7 1.264(4) .
O3 C7 1.223(4) .

loop_
_geom_torsion_atom_site_label_1
_geom_torsion_atom_site_label_2
_geom_torsion_atom_site_label_3
_geom_torsion_atom_site_label_4
_geom_torsion
_geom_torsion_site_symmetry_1
_geom_torsion_site_symmetry_4
Cd2 O5 C20 O6 -125.0(7) . .
Cd2 O5 C20 C21 51.7(11) . .
Cd2 O6 C20 O5 27.4(6) 3_456 .
Cd2 O6 C20 C21 -149.2(4) 3_456 .
C18 N2 C17 C16 0.4(7) . .
Cd1 N2 C17 C16 -167.2(4) 1_455 .
C36 N4 C37 C38 -2.1(7) . .
Cd2 N4 C37 C38 -178.9(3) 1_655 .
N4 C37 C38 C34 0.6(7) . .
Cd1 O1 C1 O2 -2.7(4) . .
Cd1 O1 C1 C2 176.6(3) . .
Cd1 O2 C1 O1 2.9(4) . .
Cd1 O2 C1 C2 -176.4(3) . .
C37 C38 C34 C35 2.1(6) . .
C37 C38 C34 C33 -177.3(4) . .
C32 C33 C34 C38 23.0(6) . .
C32 C33 C34 C35 -156.4(4) . .
O1 C1 C2 C3 106.1(5) . .
O2 C1 C2 C3 -74.5(5) . .
C30 C29 C28 C27 -1.4(6) . .
C32 C29 C28 C27 177.7(4) . .
C31 N3 C27 C28 0.5(7) . .
Cd2 N3 C27 C28 -171.4(3) . .
C29 C28 C27 N3 1.2(7) . .
C34 C33 C32 C29 176.2(4) . .
C30 C29 C32 C33 -172.0(5) . .
C28 C29 C32 C33 8.8(7) . .
C37 N4 C36 C35 0.8(7) . .
Cd2 N4 C36 C35 177.7(4) 1_655 .
C17 N2 C18 C19 -0.7(7) . .
Cd1 N2 C18 C19 166.0(4) 1_455 .
C1 C2 C3 C4 56.7(6) . .
C1 C2 C3 C5 -63.7(5) . .
C1 C2 C3 C6 174.7(3) . .
N4 C36 C35 C34 1.9(7) . .
C38 C34 C35 C36 -3.3(6) . .
C33 C34 C35 C36 176.1(4) . .
C4 C3 C6 C7 -164.2(5) . .
C2 C3 C6 C7 74.8(5) . .
C5 C3 C6 C7 -46.2(6) . .
C27 N3 C31 C30 -1.9(7) . .
Cd2 N3 C31 C30 170.2(4) . .
N2 C17 C16 C15 0.2(8) . .
C19 C15 C16 C17 -0.3(7) . .
C14 C15 C16 C17 178.4(5) . .
Cd2 O7 C26 O8 -9.6(5) 2_446 .
Cd2 O7 C26 C25 170.1(4) 2_446 .
N3 C31 C30 C29 1.6(8) . .
C28 C29 C30 C31 0.2(7) . .
C32 C29 C30 C31 -179.0(4) . .
C10 C13 C14 C15 179.0(4) . .
C19 C15 C14 C13 -178.8(5) . .
C16 C15 C14 C13 2.6(8) . .
C12 C11 C10 C9 -1.2(7) . .
C12 C11 C10 C13 175.9(5) . .
C8 C9 C10 C11 1.4(8) . .
C8 C9 C10 C13 -175.5(5) . .
C14 C13 C10 C11 -167.7(5) . .
C14 C13 C10 C9 9.2(8) . .
C8 N1 C12 C11 1.7(7) . .
Cd1 N1 C12 C11 -168.9(4) . .
C10 C11 C12 N1 -0.4(8) . .
C12 N1 C8 C9 -1.5(8) . .
Cd1 N1 C8 C9 169.1(4) . .
C10 C9 C8 N1 -0.1(9) . .
N2 C18 C19 C15 0.6(8) . .
C16 C15 C19 C18 0.0(7) . .
C14 C15 C19 C18 -178.8(5) . .
C24 C22 C25 C26 0.8(12) . .
C21 C22 C25 C26 173.8(7) . .
C23A C22 C25 C26 -89.8(9) . .
C23B C22 C25 C26 89.3(8) . .
O7 C26 C25 C22 -121.0(7) . .
O8 C26 C25 C22 58.6(9) . .
C25 C22 C21 C20 5.7(13) . .
C24 C22 C21 C20 179.0(9) . .
C23A C22 C21 C20 -90.6(10) . .
C23B C22 C21 C20 91.7(9) . .
O5 C20 C21 C22 110.1(9) . .
O6 C20 C21 C22 -73.1(10) . .
Cd1 O3 C7 O4 1.7(4) 4_565 .
Cd1 O3 C7 C6 -178.0(4) 4_565 .
Cd1 O4 C7 O3 -168.8(4) 2_556 .
Cd1 O4 C7 O3 -1.8(4) 4_565 .
Cd1 O4 C7 C6 10.8(8) 2_556 .
Cd1 O4 C7 C6 177.8(3) 4_565 .
C3 C6 C7 O3 -37.0(7) . .
C3 C6 C7 O4 143.4(4) . .
O7 C26 O8 Cd2 9.8(5) . 2_446
C25 C26 O8 Cd2 -169.9(4) . 2_446
